data_2230435
loop_
_publ_author_name
'Xiao, Wei'
'Li, Shi-Rong'
'Zhou, Hong'
'Pan, Zhi-Quan'
'Huang, Qimao'

_publ_section_title
;
 Bis[<i>N</i>-(2-furylmethyl)ethane-1,2-diamine]bis(perchlorato)copper(II)
;
_journal_coeditor_code NK2094
_journal_issue 6
_journal_name_full 'Acta Crystallographica Section E'
_journal_page_first m701
_journal_paper_doi 10.1107/S1600536811012232
_journal_volume 67
_journal_year 2011
_chemical_formula_iupac '[Cu (Cl O4)2 (C7 H12 N2 O)2]'
_chemical_formula_moiety 'C14 H24 Cl2 Cu N4 O10'
_chemical_formula_sum 'C14 H24 Cl2 Cu N4 O10'
_chemical_formula_weight 542.81
_chemical_name_systematic
;
Bis[<i>N</i>-(2-furylmethyl)ethane-1,2-diamine]bis(perchlorato)copper
(II)
;
_space_group_IT_number 14
_symmetry_cell_setting monoclinic
_symmetry_space_group_name_Hall '-P 2ybc'
_symmetry_space_group_name_H-M 'P 1 21/c 1'
_atom_sites_solution_hydrogens geom
_atom_sites_solution_primary direct
_atom_sites_solution_secondary difmap
_audit_creation_method SHELXL-97
_cell_angle_alpha 90.00
_cell_angle_beta 94.227(12)
_cell_angle_gamma 90.00
_cell_formula_units_Z 2
_cell_length_a 9.736(8)
_cell_length_b 11.899(9)
_cell_length_c 9.466(7)
_cell_measurement_reflns_used 1812
_cell_measurement_temperature 291(2)
_cell_measurement_theta_max 22.61
_cell_measurement_theta_min 2.70
_cell_volume 1093.6(15)
_computing_cell_refinement 'SAINT (Bruker, 2007)'
_computing_data_collection 'SMART (Bruker, 2007)'
_computing_data_reduction 'SAINT (Bruker, 2007)'
_computing_molecular_graphics 'SHELXTL (Sheldrick, 2008)'
_computing_publication_material 'SHELXTL (Sheldrick, 2008)'
_computing_structure_refinement 'SHELXTL (Sheldrick, 2008)'
_computing_structure_solution 'SHELXTL (Sheldrick, 2008)'
_diffrn_ambient_temperature 291(2)
_diffrn_measured_fraction_theta_full 0.982
_diffrn_measured_fraction_theta_max 0.982
_diffrn_measurement_device_type 'Bruker SMART APEX CCD'
_diffrn_measurement_method 'omega scans'
_diffrn_radiation_monochromator graphite
_diffrn_radiation_source 'sealed tube'
_diffrn_radiation_type MoK\a
_diffrn_radiation_wavelength 0.71073
_diffrn_reflns_av_R_equivalents 0.0388
_diffrn_reflns_av_sigmaI/netI 0.0401
_diffrn_reflns_limit_h_max 11
_diffrn_reflns_limit_h_min -9
_diffrn_reflns_limit_k_max 12
_diffrn_reflns_limit_k_min -14
_diffrn_reflns_limit_l_max 11
_diffrn_reflns_limit_l_min -11
_diffrn_reflns_number 5510
_diffrn_reflns_theta_full 25.10
_diffrn_reflns_theta_max 25.10
_diffrn_reflns_theta_min 2.71
_exptl_absorpt_coefficient_mu 1.301
_exptl_absorpt_correction_T_max 0.7628
_exptl_absorpt_correction_T_min 0.7121
_exptl_absorpt_correction_type multi-scan
_exptl_absorpt_process_details '(SADABS; Sheldrick, 1996)'
_exptl_crystal_colour blue
_exptl_crystal_density_diffrn 1.648
_exptl_crystal_density_method 'not measured'
_exptl_crystal_description block
_exptl_crystal_F_000 558
_exptl_crystal_size_max 0.28
_exptl_crystal_size_mid 0.24
_exptl_crystal_size_min 0.22
_refine_diff_density_max 0.257
_refine_diff_density_min -0.698
_refine_ls_extinction_method none
_refine_ls_goodness_of_fit_ref 1.074
_refine_ls_hydrogen_treatment constr
_refine_ls_matrix_type full
_refine_ls_number_parameters 142
_refine_ls_number_reflns 1914
_refine_ls_number_restraints 0
_refine_ls_restrained_S_all 1.074
_refine_ls_R_factor_all 0.0591
_refine_ls_R_factor_gt 0.0486
_refine_ls_shift/su_max 0.000
_refine_ls_shift/su_mean 0.000
_refine_ls_structure_factor_coef Fsqd
_refine_ls_weighting_details 'calc w=1/[\s^2^(Fo^2^)+(0.05P)^2^+1.33P] where P=(Fo^2^+2Fc^2^)/3'
_refine_ls_weighting_scheme calc
_refine_ls_wR_factor_gt 0.1095
_refine_ls_wR_factor_ref 0.1124
_reflns_number_gt 1589
_reflns_number_total 1914
_reflns_threshold_expression >2sigma(I)
_cod_data_source_file nk2094.cif
_cod_data_source_block I
_cod_original_cell_volume 1093.6(14)
_cod_original_sg_symbol_H-M 'P 21/c'
_cod_database_code 2230435
_cod_database_fobs_code 2230435

loop_
_symmetry_equiv_pos_as_xyz
'x, y, z'
'-x, y+1/2, -z+1/2'
'-x, -y, -z'
'x, -y-1/2, z-1/2'

loop_
_atom_site_type_symbol
_atom_site_label
_atom_site_fract_x
_atom_site_fract_y
_atom_site_fract_z
_atom_site_U_iso_or_equiv
_atom_site_adp_type
_atom_site_calc_flag
_atom_site_refinement_flags
_atom_site_occupancy
_atom_site_symmetry_multiplicity
_atom_site_disorder_assembly
_atom_site_disorder_group
C C1 0.4721(5) 0.3096(4) 0.7859(4) 0.0440(10) Uani d . 1 1 . .
H H1 0.3854 0.2781 0.7661 0.053 Uiso calc R 1 1 . .
C C2 0.5127(4) 0.3583(4) 0.9007(5) 0.0421(10) Uani d . 1 1 . .
H H2 0.4651 0.3609 0.9823 0.051 Uiso calc R 1 1 . .
C C3 0.6429(5) 0.4080(4) 0.8837(5) 0.0476(11) Uani d . 1 1 . .
H H3 0.6939 0.4531 0.9484 0.057 Uiso calc R 1 1 . .
C C4 0.6766(4) 0.3770(4) 0.7570(4) 0.0404(10) Uani d . 1 1 . .
C C5 0.8085(4) 0.3823(4) 0.6885(4) 0.0417(10) Uani d . 1 1 . .
H H5A 0.8831 0.3906 0.7616 0.050 Uiso calc R 1 1 . .
H H5B 0.8220 0.3116 0.6405 0.050 Uiso calc R 1 1 . .
C C6 0.7106(5) 0.4843(4) 0.4717(5) 0.0468(11) Uani d . 1 1 . .
H H6A 0.6259 0.4492 0.4970 0.056 Uiso calc R 1 1 . .
H H6B 0.6924 0.5634 0.4536 0.056 Uiso calc R 1 1 . .
C C7 0.7570(5) 0.4316(4) 0.3458(5) 0.0466(11) Uani d . 1 1 . .
H H7A 0.6909 0.4462 0.2662 0.056 Uiso calc R 1 1 . .
H H7B 0.7621 0.3509 0.3599 0.056 Uiso calc R 1 1 . .
Cl Cl1 0.90322(11) 0.80490(9) 0.47487(11) 0.0422(3) Uani d . 1 1 . .
Cu Cu1 1.0000 0.5000 0.5000 0.0320(2) Uani d S 1 2 . .
N N1 0.8171(4) 0.4721(3) 0.5882(4) 0.0465(9) Uani d . 1 1 . .
H H1B 0.8199 0.5368 0.6377 0.056 Uiso d R 1 1 . .
N N2 0.8951(4) 0.4749(3) 0.3128(4) 0.0451(9) Uani d . 1 1 . .
H H2A 0.8864 0.5396 0.2638 0.054 Uiso calc R 1 1 . .
H H2B 0.9387 0.4245 0.2611 0.054 Uiso calc R 1 1 . .
O O1 0.5768(3) 0.3107(3) 0.6947(3) 0.0493(8) Uani d . 1 1 . .
O O2 0.9102(3) 0.6962(3) 0.4956(3) 0.0493(8) Uani d . 1 1 . .
O O3 0.8334(3) 0.8393(2) 0.3418(3) 0.0476(8) Uani d . 1 1 . .
O O4 1.0257(3) 0.8481(2) 0.4616(3) 0.0462(7) Uani d . 1 1 . .
O O5 0.8431(3) 0.8640(2) 0.5750(3) 0.0446(7) Uani d . 1 1 . .

loop_
_atom_site_aniso_label
_atom_site_aniso_U_11
_atom_site_aniso_U_22
_atom_site_aniso_U_33
_atom_site_aniso_U_12
_atom_site_aniso_U_13
_atom_site_aniso_U_23
C1 0.044(3) 0.046(2) 0.042(2) -0.018(2) 0.0009(19) 0.004(2)
C2 0.041(2) 0.045(2) 0.042(2) 0.0089(19) 0.0103(19) 0.0034(19)
C3 0.048(3) 0.049(3) 0.048(2) -0.015(2) 0.015(2) -0.009(2)
C4 0.035(2) 0.057(3) 0.0306(19) -0.0051(19) 0.0070(17) 0.0011(18)
C5 0.042(2) 0.041(2) 0.043(2) 0.0078(19) 0.0053(19) 0.0011(18)
C6 0.045(3) 0.051(3) 0.046(2) -0.006(2) 0.012(2) 0.019(2)
C7 0.045(3) 0.048(3) 0.044(2) -0.012(2) -0.0140(19) 0.012(2)
Cl1 0.0397(6) 0.0441(6) 0.0442(6) 0.0033(4) 0.0113(4) -0.0060(4)
Cu1 0.0324(4) 0.0315(4) 0.0333(4) -0.0005(3) 0.0110(3) 0.0024(3)
N1 0.043(2) 0.050(2) 0.048(2) -0.0093(17) 0.0127(17) 0.0170(17)
N2 0.043(2) 0.043(2) 0.048(2) -0.0126(16) -0.0073(17) -0.0004(16)
O1 0.053(2) 0.0482(17) 0.0475(17) -0.0162(15) 0.0109(15) -0.0149(14)
O2 0.0527(19) 0.0448(18) 0.0530(18) 0.0136(14) 0.0218(15) 0.0132(14)
O3 0.0467(17) 0.0419(17) 0.0529(18) -0.0135(14) -0.0053(14) 0.0056(14)
O4 0.0469(18) 0.0466(17) 0.0474(16) -0.0021(14) 0.0193(14) 0.0084(14)
O5 0.0430(17) 0.0442(16) 0.0467(16) 0.0178(14) 0.0040(13) -0.0015(13)

loop_
_atom_type_symbol
_atom_type_description
_atom_type_scat_dispersion_real
_atom_type_scat_dispersion_imag
_atom_type_scat_source
C C 0.0033 0.0016 'International Tables Vol C Tables 4.2.6.8 and 6.1.1.4'
H H 0.0000 0.0000 'International Tables Vol C Tables 4.2.6.8 and 6.1.1.4'
N N 0.0061 0.0033 'International Tables Vol C Tables 4.2.6.8 and 6.1.1.4'
O O 0.0106 0.0060 'International Tables Vol C Tables 4.2.6.8 and 6.1.1.4'
Cu Cu 0.3201 1.2651 'International Tables Vol C Tables 4.2.6.8 and 6.1.1.4'
Cl Cl 0.1484 0.1585 'International Tables Vol C Tables 4.2.6.8 and 6.1.1.4'

loop_
_geom_angle_atom_site_label_1
_geom_angle_atom_site_label_2
_geom_angle_atom_site_label_3
_geom_angle_site_symmetry_1
_geom_angle_site_symmetry_3
_geom_angle
_geom_angle_publ_flag
C2 C1 O1 . . 109.5(4) ?
C2 C1 H1 . . 125.3 ?
O1 C1 H1 . . 125.3 ?
C1 C2 C3 . . 108.5(4) ?
C1 C2 H2 . . 125.8 ?
C3 C2 H2 . . 125.8 ?
C4 C3 C2 . . 105.7(4) ?
C4 C3 H3 . . 127.1 ?
C2 C3 H3 . . 127.1 ?
C3 C4 O1 . . 109.9(4) ?
C3 C4 C5 . . 131.9(4) ?
O1 C4 C5 . . 116.9(3) ?
N1 C5 C4 . . 114.6(4) ?
N1 C5 H5A . . 108.6 ?
C4 C5 H5A . . 108.6 ?
N1 C5 H5B . . 108.6 ?
C4 C5 H5B . . 108.6 ?
H5A C5 H5B . . 107.6 ?
C7 C6 N1 . . 109.3(4) ?
C7 C6 H6A . . 109.8 ?
N1 C6 H6A . . 109.8 ?
C7 C6 H6B . . 109.8 ?
N1 C6 H6B . . 109.8 ?
H6A C6 H6B . . 108.3 ?
C6 C7 N2 . . 111.2(4) ?
C6 C7 H7A . . 109.4 ?
N2 C7 H7A . . 109.4 ?
C6 C7 H7B . . 109.4 ?
N2 C7 H7B . . 109.4 ?
H7A C7 H7B . . 108.0 ?
O2 Cl1 O4 . . 111.3(2) ?
O2 Cl1 O5 . . 115.5(2) ?
O4 Cl1 O5 . . 107.9(2) ?
O2 Cl1 O3 . . 115.2(2) ?
O4 Cl1 O3 . . 100.24(19) ?
O5 Cl1 O3 . . 105.3(2) ?
N2 Cu1 N2 . 3_766 180.0000(10) ?
N2 Cu1 N1 . . 86.25(16) ?
N2 Cu1 N1 3_766 . 93.75(16) ?
N2 Cu1 N1 . 3_766 93.75(16) ?
N2 Cu1 N1 3_766 3_766 86.25(16) ?
N1 Cu1 N1 . 3_766 180.0 ?
C5 N1 C6 . . 120.0(4) ?
C5 N1 Cu1 . . 119.0(3) ?
C6 N1 Cu1 . . 105.4(3) ?
C5 N1 H1B . . 107.1 ?
C6 N1 H1B . . 107.4 ?
Cu1 N1 H1B . . 94.6 ?
C7 N2 Cu1 . . 106.0(3) ?
C7 N2 H2A . . 110.5 ?
Cu1 N2 H2A . . 110.5 ?
C7 N2 H2B . . 110.5 ?
Cu1 N2 H2B . . 110.5 ?
H2A N2 H2B . . 108.7 ?
C4 O1 C1 . . 105.8(3) ?

loop_
_geom_bond_atom_site_label_1
_geom_bond_atom_site_label_2
_geom_bond_site_symmetry_2
_geom_bond_distance
_geom_bond_publ_flag
C1 C2 . 1.268(6) ?
C1 O1 . 1.384(5) ?
C1 H1 . 0.9300 ?
C2 C3 . 1.419(6) ?
C2 H2 . 0.9300 ?
C3 C4 . 1.319(6) ?
C3 H3 . 0.9300 ?
C4 O1 . 1.352(5) ?
C4 C5 . 1.482(6) ?
C5 N1 . 1.436(5) ?
C5 H5A . 0.9700 ?
C5 H5B . 0.9700 ?
C6 C7 . 1.448(6) ?
C6 N1 . 1.465(6) ?
C6 H6A . 0.9700 ?
C6 H6B . 0.9700 ?
C7 N2 . 1.494(6) ?
C7 H7A . 0.9700 ?
C7 H7B . 0.9700 ?
Cl1 O2 . 1.309(3) ?
Cl1 O4 . 1.313(3) ?
Cl1 O5 . 1.348(3) ?
Cl1 O3 . 1.446(3) ?
Cu1 N2 . 2.001(4) ?
Cu1 N2 3_766 2.001(4) ?
Cu1 N1 . 2.049(4) ?
Cu1 N1 3_766 2.049(4) ?
N1 H1B . 0.9000 ?
N2 H2A . 0.9000 ?
N2 H2B . 0.9000 ?

loop_
_geom_torsion_atom_site_label_1
_geom_torsion_atom_site_label_2
_geom_torsion_atom_site_label_3
_geom_torsion_atom_site_label_4
_geom_torsion_site_symmetry_1
_geom_torsion_site_symmetry_2
_geom_torsion_site_symmetry_3
_geom_torsion_site_symmetry_4
_geom_torsion
_geom_torsion_publ_flag
O1 C1 C2 C3 . . . . 7.7(5) ?
C1 C2 C3 C4 . . . . -4.6(5) ?
C2 C3 C4 O1 . . . . -0.5(5) ?
C2 C3 C4 C5 . . . . -166.5(5) ?
C3 C4 C5 N1 . . . . -102.5(6) ?
O1 C4 C5 N1 . . . . 92.3(5) ?
N1 C6 C7 N2 . . . . -53.2(5) ?
C4 C5 N1 C6 . . . . -54.1(5) ?
C4 C5 N1 Cu1 . . . . 173.9(3) ?
C7 C6 N1 C5 . . . . -96.6(5) ?
C7 C6 N1 Cu1 . . . . 41.1(4) ?
N2 Cu1 N1 C5 . . . . 121.4(3) ?
N2 Cu1 N1 C5 3_766 . . . -58.6(3) ?
N2 Cu1 N1 C6 . . . . -16.7(3) ?
N2 Cu1 N1 C6 3_766 . . . 163.3(3) ?
C6 C7 N2 Cu1 . . . . 36.2(4) ?
N1 Cu1 N2 C7 . . . . -9.8(3) ?
N1 Cu1 N2 C7 3_766 . . . 170.2(3) ?
C3 C4 O1 C1 . . . . 4.9(5) ?
C5 C4 O1 C1 . . . . 173.3(4) ?
C2 C1 O1 C4 . . . . -7.9(5) ?
